data_4518535
loop_
_publ_author_name
'Hu, Rong-Bin'
'Lam, Ying-Pong'
'Ng, Wing-Hin'
'Wong, Chun-Yuen'
'Yeung, Ying-Yeung'

_publ_section_title
;
 Zwitterion-Induced Organic--Metal Hybrid Catalysis in Aerobic Oxidation
;
_journal_issue 6
_journal_name_full 'ACS Catalysis'
_journal_page_first 3498
_journal_page_last 3506
_journal_paper_doi 10.1021/acscatal.0c05684
_journal_volume 11
_journal_year 2021
_chemical_formula_sum 'C25 H47 Cl N O3 P S'
_chemical_formula_weight 508.11
_space_group_crystal_system monoclinic
_space_group_IT_number 14
_space_group_name_Hall '-P 2yn'
_space_group_name_H-M_alt 'P 1 21/n 1'
_atom_sites_solution_hydrogens mixed
_audit_creation_method SHELXL-2014/6
_cell_angle_alpha 90
_cell_angle_beta 92.6796(14)
_cell_angle_gamma 90
_cell_formula_units_Z 4
_cell_length_a 8.3926(4)
_cell_length_b 23.5709(11)
_cell_length_c 14.3271(7)
_cell_measurement_reflns_used 407
_cell_measurement_temperature 296(2)
_cell_measurement_theta_max 15
_cell_measurement_theta_min 15
_cell_volume 2831.1(2)
_computing_cell_refinement 'BRUKER D8VENTURE DIFFRACTOMETER'
_computing_data_collection 'BRUKER D8VENTURE DIFFRACTOMETER'
_computing_data_reduction 'BRUKER D8VENTURE DIFFRACTOMETER'
_computing_molecular_graphics 'BRUKER SHELXTL'
_computing_publication_material 'BRUKER SHELXTL'
_computing_structure_refinement 'SHELXL-2014/6 (Sheldrick, 2014)'
_diffrn_ambient_temperature 296(2)
_diffrn_measured_fraction_theta_full 0.999
_diffrn_measured_fraction_theta_max 0.999
_diffrn_measurement_device_type 'BRUKER D8VENTURE DIFFRACTOMETER'
_diffrn_measurement_method 'PHI & OMEGA SCAN'
_diffrn_radiation_type MoK\a
_diffrn_radiation_wavelength 0.71073
_diffrn_reflns_av_R_equivalents 0.0416
_diffrn_reflns_av_unetI/netI 0.0144
_diffrn_reflns_Laue_measured_fraction_full 0.999
_diffrn_reflns_Laue_measured_fraction_max 0.999
_diffrn_reflns_limit_h_max 10
_diffrn_reflns_limit_h_min -10
_diffrn_reflns_limit_k_max 28
_diffrn_reflns_limit_k_min -28
_diffrn_reflns_limit_l_max 17
_diffrn_reflns_limit_l_min -17
_diffrn_reflns_number 102695
_diffrn_reflns_point_group_measured_fraction_full 0.999
_diffrn_reflns_point_group_measured_fraction_max 0.999
_diffrn_reflns_theta_full 25.242
_diffrn_reflns_theta_max 25.250
_diffrn_reflns_theta_min 2.239
_exptl_absorpt_coefficient_mu 0.290
_exptl_absorpt_correction_T_max 0.7456
_exptl_absorpt_correction_T_min 0.6446
_exptl_absorpt_correction_type multi-scan
_exptl_crystal_colour colourless
_exptl_crystal_density_diffrn 1.192
_exptl_crystal_description block
_exptl_crystal_F_000 1104
_exptl_crystal_size_max 0.400
_exptl_crystal_size_mid 0.300
_exptl_crystal_size_min 0.200
_refine_diff_density_max 0.720
_refine_diff_density_min -0.428
_refine_diff_density_rms 0.075
_refine_ls_extinction_method none
_refine_ls_goodness_of_fit_ref 1.057
_refine_ls_hydrogen_treatment mixed
_refine_ls_matrix_type full
_refine_ls_number_parameters 302
_refine_ls_number_reflns 5111
_refine_ls_number_restraints 0
_refine_ls_restrained_S_all 1.057
_refine_ls_R_factor_all 0.0601
_refine_ls_R_factor_gt 0.0488
_refine_ls_shift/su_max 0.005
_refine_ls_shift/su_mean 0.000
_refine_ls_structure_factor_coef Fsqd
_refine_ls_weighting_details 'w=1/[\s^2^(Fo^2^)+(0.0814P)^2^+1.4815P] where P=(Fo^2^+2Fc^2^)/3'
_refine_ls_weighting_scheme calc
_refine_ls_wR_factor_gt 0.1357
_refine_ls_wR_factor_ref 0.1479
_reflns_Friedel_coverage 0.000
_reflns_number_gt 4237
_reflns_number_total 5111
_reflns_threshold_expression 'I > 2\s(I)'
_cod_data_source_file cs0c05684_si_002.cif
_cod_data_source_block hurb2705
_cod_depositor_comments 'Adding full bibliography for 4518535.cif.'
_cod_original_sg_symbol_H-M 'P 21/n'
_cod_database_code 4518535
_shelx_space_group_comment
;
The symmetry employed for this shelxl refinement is uniquely defined
by the following loop, which should always be used as a source of
symmetry information in preference to the above space-group names.
They are only intended as comments.
;
_shelx_estimated_absorpt_t_min 0.893
_shelx_estimated_absorpt_t_max 0.944
_shelxl_version_number 2014/6

loop_
_space_group_symop_operation_xyz
'x, y, z'
'-x+1/2, y+1/2, -z+1/2'
'-x, -y, -z'
'x-1/2, -y-1/2, z-1/2'

loop_
_atom_site_label
_atom_site_type_symbol
_atom_site_fract_x
_atom_site_fract_y
_atom_site_fract_z
_atom_site_U_iso_or_equiv
_atom_site_adp_type
_atom_site_occupancy
_atom_site_site_symmetry_order
_atom_site_calc_flag
_atom_site_refinement_flags_posn
_atom_site_refinement_flags_adp
_atom_site_refinement_flags_occupancy
_atom_site_disorder_assembly
_atom_site_disorder_group
P1 P 0.32523(7) 0.18838(2) 0.93716(4) 0.03959(18) Uani 1 1 d . . . . .
S1 S -0.06377(7) 0.16162(3) 0.73454(5) 0.0538(2) Uani 1 1 d . . . . .
N1 N 0.0349(2) 0.13565(8) 0.82292(14) 0.0453(5) Uani 1 1 d . . . . .
H1A H -0.0031 0.1391 0.8774 0.054 Uiso 1 1 calc R U . . .
C1 C 0.1878(2) 0.10612(9) 0.81444(15) 0.0392(5) Uani 1 1 d . . . . .
H1B H 0.2430 0.1230 0.7624 0.047 Uiso 1 1 calc R U . . .
C2 C 0.1652(3) 0.04290(10) 0.79477(19) 0.0512(6) Uani 1 1 d . . . . .
H2A H 0.1065 0.0260 0.8444 0.061 Uiso 1 1 calc R U . . .
H2B H 0.1026 0.0381 0.7367 0.061 Uiso 1 1 calc R U . . .
C3 C 0.3234(3) 0.01239(11) 0.7878(2) 0.0592(7) Uani 1 1 d . . . . .
H3A H 0.3043 -0.0278 0.7779 0.071 Uiso 1 1 calc R U . . .
H3B H 0.3782 0.0269 0.7346 0.071 Uiso 1 1 calc R U . . .
C4 C 0.4266(3) 0.02065(10) 0.87521(19) 0.0512(6) Uani 1 1 d . . . . .
H4A H 0.5289 0.0025 0.8678 0.061 Uiso 1 1 calc R U . . .
H4B H 0.3765 0.0027 0.9273 0.061 Uiso 1 1 calc R U . . .
C5 C 0.4525(3) 0.08311(10) 0.89656(19) 0.0480(6) Uani 1 1 d . . . . .
H5A H 0.5117 0.1003 0.8474 0.058 Uiso 1 1 calc R U . . .
H5B H 0.5153 0.0870 0.9548 0.058 Uiso 1 1 calc R U . . .
C6 C 0.2924(2) 0.11437(9) 0.90449(15) 0.0364(5) Uani 1 1 d . . . . .
H6A H 0.2367 0.0964 0.9553 0.044 Uiso 1 1 calc R U . . .
C7 C 0.4003(3) 0.22621(10) 0.83915(17) 0.0496(6) Uani 1 1 d . . . . .
H7A H 0.4938 0.2064 0.8187 0.060 Uiso 1 1 calc R U . . .
H7B H 0.3201 0.2248 0.7882 0.060 Uiso 1 1 calc R U . . .
C8 C 0.4450(3) 0.28791(11) 0.85683(19) 0.0572(6) Uani 1 1 d . . . . .
H8A H 0.3508 0.3086 0.8740 0.069 Uiso 1 1 calc R U . . .
H8B H 0.5224 0.2898 0.9092 0.069 Uiso 1 1 calc R U . . .
C9 C 0.5137(4) 0.31632(12) 0.7733(2) 0.0621(7) Uani 1 1 d . . . . .
H9A H 0.6131 0.2978 0.7597 0.075 Uiso 1 1 calc R U . . .
H9B H 0.4405 0.3114 0.7196 0.075 Uiso 1 1 calc R U . . .
C10 C 0.5443(5) 0.37852(14) 0.7877(3) 0.0879(11) Uani 1 1 d . . . . .
H10A H 0.5878 0.3942 0.7325 0.132 Uiso 1 1 calc R U . . .
H10B H 0.4460 0.3974 0.7998 0.132 Uiso 1 1 calc R U . . .
H10C H 0.6188 0.3838 0.8399 0.132 Uiso 1 1 calc R U . . .
C11 C 0.4745(3) 0.19042(10) 1.03124(16) 0.0467(5) Uani 1 1 d . . . . .
H11A H 0.5723 0.1742 1.0095 0.056 Uiso 1 1 calc R U . . .
H11B H 0.4960 0.2297 1.0473 0.056 Uiso 1 1 calc R U . . .
C12 C 0.4294(3) 0.15901(12) 1.11890(18) 0.0544(6) Uani 1 1 d . . . . .
H12A H 0.3388 0.1777 1.1452 0.065 Uiso 1 1 calc R U . . .
H12B H 0.3979 0.1206 1.1025 0.065 Uiso 1 1 calc R U . . .
C13 C 0.5664(4) 0.15715(12) 1.19150(19) 0.0614(7) Uani 1 1 d . . . . .
H13A H 0.6529 0.1350 1.1675 0.074 Uiso 1 1 calc R U . . .
H13B H 0.6054 0.1954 1.2030 0.074 Uiso 1 1 calc R U . . .
C14 C 0.5171(4) 0.13146(16) 1.2825(2) 0.0809(9) Uani 1 1 d . . . . .
H14A H 0.6069 0.1310 1.3265 0.121 Uiso 1 1 calc R U . . .
H14B H 0.4329 0.1537 1.3070 0.121 Uiso 1 1 calc R U . . .
H14C H 0.4804 0.0934 1.2716 0.121 Uiso 1 1 calc R U . . .
C15 C 0.1423(3) 0.21990(12) 0.9749(2) 0.0647(7) Uani 1 1 d . . . . .
H15A H 0.0751 0.2271 0.9193 0.078 Uiso 1 1 calc R U . . .
H15B H 0.0886 0.1913 1.0107 0.078 Uiso 1 1 calc R U . . .
C16 C 0.1456(4) 0.27172(15) 1.0300(3) 0.0795(9) Uani 1 1 d . . . . .
H16A H 0.1984 0.3012 0.9957 0.095 Uiso 1 1 calc R U . . .
H16B H 0.2079 0.2652 1.0877 0.095 Uiso 1 1 calc R U . . .
C17 C -0.0242(7) 0.2929(3) 1.0538(4) 0.1260(17) Uani 1 1 d . . . . .
H17A H -0.0871 0.2961 0.9956 0.151 Uiso 1 1 calc R U . A 1
H17B H -0.0730 0.2635 1.0903 0.151 Uiso 1 1 calc R U . A 1
C18 C -0.0373(9) 0.3395(3) 1.0977(5) 0.080(2) Uiso 0.508(9) 1 d . . P B 1
H18A H -0.1479 0.3469 1.1073 0.121 Uiso 0.508(9) 1 calc R U P B 1
H18B H 0.0201 0.3370 1.1571 0.121 Uiso 0.508(9) 1 calc R U P B 1
H18C H 0.0059 0.3698 1.0619 0.121 Uiso 0.508(9) 1 calc R U P B 1
C18' C -0.1407(12) 0.2867(8) 1.0168(11) 0.178(7) Uani 0.492(9) 1 d . . P B 2
H18D H -0.2219 0.3054 1.0504 0.267 Uiso 0.492(9) 1 calc R U P B 2
H18E H -0.1378 0.3024 0.9551 0.267 Uiso 0.492(9) 1 calc R U P B 2
H18F H -0.1639 0.2469 1.0126 0.267 Uiso 0.492(9) 1 calc R U P B 2
C19 C -0.1364(3) 0.10495(10) 0.66463(16) 0.0452(5) Uani 1 1 d . . . . .
C20 C -0.1013(4) 0.10109(13) 0.57167(19) 0.0618(7) Uani 1 1 d . . . . .
H20A H -0.0406 0.1290 0.5444 0.074 Uiso 1 1 calc R U . . .
C21 C -0.1572(4) 0.05548(15) 0.5197(2) 0.0744(9) Uani 1 1 d . . . . .
H21A H -0.1345 0.0533 0.4569 0.089 Uiso 1 1 calc R U . . .
C22 C -0.2453(3) 0.01320(13) 0.5577(2) 0.0628(7) Uani 1 1 d . . . . .
C23 C -0.2778(3) 0.01760(12) 0.6505(2) 0.0608(7) Uani 1 1 d . . . . .
H23A H -0.3371 -0.0108 0.6777 0.073 Uiso 1 1 calc R U . . .
C24 C -0.2250(3) 0.06272(12) 0.70433(18) 0.0536(6) Uani 1 1 d . . . . .
H24A H -0.2489 0.0648 0.7670 0.064 Uiso 1 1 calc R U . . .
C25 C -0.3027(5) -0.03678(17) 0.5001(3) 0.0964(12) Uani 1 1 d . . . . .
H25A H -0.3620 -0.0619 0.5381 0.145 Uiso 1 1 calc R U . . .
H25B H -0.3699 -0.0237 0.4485 0.145 Uiso 1 1 calc R U . . .
H25C H -0.2127 -0.0566 0.4770 0.145 Uiso 1 1 calc R U . . .
O1 O -0.1977(3) 0.19026(9) 0.77075(17) 0.0796(7) Uani 1 1 d . . . . .
O2 O 0.0448(3) 0.19241(8) 0.67954(16) 0.0763(6) Uani 1 1 d . . . . .
Cl1 Cl -0.13918(8) 0.09544(3) 1.00215(6) 0.0713(2) Uani 1 1 d . . . . .
O1W O 0.1729(3) 0.03066(14) 1.09122(19) 0.0810(7) Uani 1 1 d . . . . .
H1WA H 0.095(4) 0.0473(14) 1.076(2) 0.065(10) Uiso 1 1 d . . . . .
H1WB H 0.163(5) -0.006(2) 1.060(3) 0.115(15) Uiso 1 1 d . . . . .

loop_
_atom_site_aniso_label
_atom_site_aniso_U_11
_atom_site_aniso_U_22
_atom_site_aniso_U_33
_atom_site_aniso_U_23
_atom_site_aniso_U_13
_atom_site_aniso_U_12
P1 0.0347(3) 0.0384(3) 0.0457(3) -0.0031(2) 0.0017(2) 0.0009(2)
S1 0.0459(4) 0.0442(3) 0.0697(4) 0.0046(3) -0.0152(3) 0.0080(3)
N1 0.0342(10) 0.0510(11) 0.0499(11) -0.0041(9) -0.0056(8) 0.0100(8)
C1 0.0318(11) 0.0423(12) 0.0434(12) -0.0007(9) -0.0002(9) 0.0035(9)
C2 0.0406(12) 0.0432(12) 0.0687(16) -0.0088(11) -0.0103(11) 0.0029(10)
C3 0.0535(15) 0.0503(14) 0.0727(17) -0.0153(12) -0.0073(13) 0.0143(12)
C4 0.0413(12) 0.0468(13) 0.0647(15) -0.0008(11) -0.0043(11) 0.0130(10)
C5 0.0323(11) 0.0474(13) 0.0636(15) -0.0029(11) -0.0043(10) 0.0070(10)
C6 0.0289(10) 0.0371(11) 0.0430(11) 0.0011(9) 0.0010(8) 0.0018(8)
C7 0.0538(14) 0.0449(13) 0.0500(14) -0.0001(10) 0.0017(11) -0.0049(11)
C8 0.0638(16) 0.0483(14) 0.0602(15) -0.0023(12) 0.0108(13) -0.0081(12)
C9 0.0647(17) 0.0582(16) 0.0644(17) 0.0030(13) 0.0134(13) -0.0066(13)
C10 0.105(3) 0.0617(19) 0.098(3) 0.0106(17) 0.025(2) -0.0212(18)
C11 0.0432(13) 0.0481(13) 0.0485(13) -0.0059(10) -0.0028(10) -0.0045(10)
C12 0.0534(15) 0.0598(15) 0.0499(14) -0.0006(11) -0.0003(11) -0.0024(12)
C13 0.0687(18) 0.0533(15) 0.0610(16) -0.0004(12) -0.0103(13) -0.0005(13)
C14 0.093(2) 0.092(2) 0.0563(17) 0.0057(16) -0.0041(16) 0.0112(19)
C15 0.0496(15) 0.0580(16) 0.087(2) -0.0120(14) 0.0088(14) 0.0109(12)
C16 0.075(2) 0.078(2) 0.087(2) -0.0178(17) 0.0135(17) 0.0061(16)
C17 0.127(4) 0.128(4) 0.126(4) 0.008(3) 0.040(3) 0.042(3)
C18' 0.065(6) 0.29(2) 0.183(13) -0.009(12) -0.008(7) -0.021(9)
C19 0.0334(11) 0.0516(13) 0.0497(13) 0.0061(10) -0.0060(9) 0.0063(10)
C20 0.0617(17) 0.0687(18) 0.0552(15) 0.0165(13) 0.0052(13) 0.0013(13)
C21 0.089(2) 0.087(2) 0.0462(15) -0.0026(15) -0.0028(15) 0.0138(18)
C22 0.0509(15) 0.0694(18) 0.0664(18) -0.0106(14) -0.0145(13) 0.0100(13)
C23 0.0423(14) 0.0648(17) 0.0750(19) -0.0019(14) 0.0016(12) -0.0077(12)
C24 0.0407(13) 0.0675(16) 0.0529(14) -0.0004(12) 0.0067(11) -0.0027(11)
C25 0.090(3) 0.094(3) 0.103(3) -0.036(2) -0.026(2) 0.008(2)
O1 0.0638(12) 0.0717(13) 0.1004(16) -0.0211(12) -0.0266(11) 0.0351(10)
O2 0.0754(14) 0.0567(12) 0.0945(15) 0.0304(11) -0.0199(11) -0.0140(10)
Cl1 0.0507(4) 0.0757(5) 0.0889(5) 0.0048(4) 0.0170(4) 0.0030(3)
O1W 0.0614(15) 0.0906(18) 0.0905(17) 0.0027(14) -0.0022(12) -0.0024(13)

loop_
_atom_type_symbol
_atom_type_description
_atom_type_scat_dispersion_real
_atom_type_scat_dispersion_imag
_atom_type_scat_source
C C 0.0033 0.0016 'International Tables Vol C Tables 4.2.6.8 and 6.1.1.4'
H H 0.0000 0.0000 'International Tables Vol C Tables 4.2.6.8 and 6.1.1.4'
N N 0.0061 0.0033 'International Tables Vol C Tables 4.2.6.8 and 6.1.1.4'
O O 0.0106 0.0060 'International Tables Vol C Tables 4.2.6.8 and 6.1.1.4'
P P 0.1023 0.0942 'International Tables Vol C Tables 4.2.6.8 and 6.1.1.4'
S S 0.1246 0.1234 'International Tables Vol C Tables 4.2.6.8 and 6.1.1.4'
Cl Cl 0.1484 0.1585 'International Tables Vol C Tables 4.2.6.8 and 6.1.1.4'

loop_
_geom_angle_atom_site_label_1
_geom_angle_atom_site_label_2
_geom_angle_atom_site_label_3
_geom_angle
_geom_angle_site_symmetry_1
_geom_angle_site_symmetry_3
_geom_angle_publ_flag
C11 P1 C7 108.32(12) . . ?
C11 P1 C15 109.62(13) . . ?
C7 P1 C15 111.24(14) . . ?
C11 P1 C6 108.04(10) . . ?
C7 P1 C6 109.12(11) . . ?
C15 P1 C6 110.42(12) . . ?
O1 S1 O2 119.51(14) . . ?
O1 S1 N1 106.25(12) . . ?
O2 S1 N1 108.09(11) . . ?
O1 S1 C19 107.92(12) . . ?
O2 S1 C19 106.49(13) . . ?
N1 S1 C19 108.18(11) . . ?
C1 N1 S1 122.46(16) . . ?
N1 C1 C2 112.07(18) . . ?
N1 C1 C6 109.68(17) . . ?
C2 C1 C6 109.84(18) . . ?
C3 C2 C1 111.9(2) . . ?
C4 C3 C2 110.9(2) . . ?
C3 C4 C5 111.5(2) . . ?
C4 C5 C6 111.18(19) . . ?
C1 C6 C5 110.04(18) . . ?
C1 C6 P1 114.19(15) . . ?
C5 C6 P1 110.76(15) . . ?
C8 C7 P1 115.85(18) . . ?
C9 C8 C7 113.1(2) . . ?
C10 C9 C8 113.2(3) . . ?
C12 C11 P1 114.52(17) . . ?
C13 C12 C11 111.8(2) . . ?
C14 C13 C12 112.0(3) . . ?
C16 C15 P1 120.8(2) . . ?
C15 C16 C17 113.1(4) . . ?
C18' C17 C16 130.6(10) . . ?
C18 C17 C16 119.0(7) . . ?
C20 C19 C24 119.5(2) . . ?
C20 C19 S1 121.0(2) . . ?
C24 C19 S1 119.41(19) . . ?
C21 C20 C19 119.3(3) . . ?
C22 C21 C20 122.0(3) . . ?
C21 C22 C23 117.7(3) . . ?
C21 C22 C25 121.1(3) . . ?
C23 C22 C25 121.1(3) . . ?
C22 C23 C24 121.9(3) . . ?
C23 C24 C19 119.5(2) . . ?

loop_
_geom_bond_atom_site_label_1
_geom_bond_atom_site_label_2
_geom_bond_distance
_geom_bond_site_symmetry_2
_geom_bond_publ_flag
P1 C11 1.797(2) . ?
P1 C7 1.802(2) . ?
P1 C15 1.811(3) . ?
P1 C6 1.824(2) . ?
S1 O1 1.429(2) . ?
S1 O2 1.430(2) . ?
S1 N1 1.6016(19) . ?
S1 C19 1.761(2) . ?
N1 C1 1.471(3) . ?
C1 C2 1.527(3) . ?
C1 C6 1.538(3) . ?
C2 C3 1.517(3) . ?
C3 C4 1.501(4) . ?
C4 C5 1.517(3) . ?
C5 C6 1.541(3) . ?
C7 C8 1.520(3) . ?
C8 C9 1.509(4) . ?
C9 C10 1.501(4) . ?
C11 C12 1.521(3) . ?
C12 C13 1.514(4) . ?
C13 C14 1.512(4) . ?
C15 C16 1.454(4) . ?
C16 C17 1.563(6) . ?
C17 C18' 1.100(11) . ?
C17 C18 1.273(8) . ?
C19 C20 1.380(4) . ?
C19 C24 1.381(4) . ?
C20 C21 1.377(4) . ?
C21 C22 1.369(5) . ?
C22 C23 1.373(4) . ?
C22 C25 1.505(4) . ?
C23 C24 1.375(4) . ?
